data_2205056
loop_
_publ_author_name
'Fangfang Jian'
'Zhengshuai Bai'
'Kai Li'
'Hailian Xiao'

_publ_section_title 4-Phenyl-3-[(1<i>H</i>-1,2,4-triazol-1-yl)methyl]-1<i>H</i>-1,2,4-triazole-5-thione
_journal_issue 2
_journal_name_full 'Acta Crystallographica Section E'
_journal_page_first o393
_journal_page_last o395
_journal_paper_doi 10.1107/S1600536805001510
_journal_volume 61
_journal_year 2005
_chemical_formula_iupac 'C11 H10 N6 S'
_chemical_formula_moiety 'C11 H10 N6 S'
_chemical_formula_sum 'C11 H10 N6 S'
_chemical_formula_weight 258.31
_chemical_name_systematic
;
4-Phenyl-3-[(1H-1,2,4-triazol-1-yl)methyl]-1H-1,2,4-triazole-5-thione
;
_space_group_IT_number 14
_symmetry_cell_setting monoclinic
_symmetry_space_group_name_Hall '-P 2ybc'
_symmetry_space_group_name_H-M 'P 1 21/c 1'
_atom_sites_solution_hydrogens geom
_atom_sites_solution_primary direct
_atom_sites_solution_secondary difmap
_audit_creation_method SHELXL-97
_cell_angle_alpha 90.00
_cell_angle_beta 102.94(3)
_cell_angle_gamma 90.00
_cell_formula_units_Z 4
_cell_length_a 9.0010(18)
_cell_length_b 9.5510(19)
_cell_length_c 14.251(3)
_cell_measurement_reflns_used 25
_cell_measurement_temperature 295(2)
_cell_measurement_theta_max 14
_cell_measurement_theta_min 4
_cell_volume 1194.0(4)
_computing_cell_refinement 'CAD-4 Software'
_computing_data_collection 'CAD-4 Software (Enraf--Nonius, 1989)'
_computing_data_reduction 'NRCVAX (Gabe et al., 1989)'
_computing_molecular_graphics 'SHELXL (Sheldrick, 1990)'
_computing_publication_material 'WinGX (Farrugia, 1999)'
_computing_structure_refinement 'SHELXL97 (Sheldrick, 1997)'
_computing_structure_solution 'SHELXS97 (Sheldrick, 1990)'
_diffrn_ambient_temperature 295(2)
_diffrn_measured_fraction_theta_full 0.998
_diffrn_measured_fraction_theta_max 0.998
_diffrn_measurement_device_type 'Enraf--Nonius CAD-4'
_diffrn_measurement_method \w
_diffrn_radiation_monochromator graphite
_diffrn_radiation_source 'fine-focus sealed tube'
_diffrn_radiation_type MoK\a
_diffrn_radiation_wavelength 0.71073
_diffrn_reflns_av_R_equivalents 0.0328
_diffrn_reflns_av_sigmaI/netI 0.0408
_diffrn_reflns_limit_h_max 10
_diffrn_reflns_limit_h_min 0
_diffrn_reflns_limit_k_max 11
_diffrn_reflns_limit_k_min -11
_diffrn_reflns_limit_l_max 16
_diffrn_reflns_limit_l_min -16
_diffrn_reflns_number 4343
_diffrn_reflns_theta_full 25.00
_diffrn_reflns_theta_max 25.00
_diffrn_reflns_theta_min 2.32
_diffrn_standards_decay_% 0.1
_diffrn_standards_interval_count 100
_diffrn_standards_number 3
_exptl_absorpt_coefficient_mu 0.262
_exptl_absorpt_correction_type none
_exptl_crystal_colour yellow
_exptl_crystal_density_diffrn 1.437
_exptl_crystal_density_method 'not measured'
_exptl_crystal_description block
_exptl_crystal_F_000 536
_exptl_crystal_size_max 0.35
_exptl_crystal_size_mid 0.25
_exptl_crystal_size_min 0.20
_refine_diff_density_max 0.168
_refine_diff_density_min -0.174
_refine_ls_extinction_coef 0.0035(7)
_refine_ls_extinction_expression Fc^*^=kFc[1+0.001xFc^2^\l^3^/sin(2\q)]^-1/4^
_refine_ls_extinction_method SHELXL97
_refine_ls_goodness_of_fit_ref 1.016
_refine_ls_hydrogen_treatment constr
_refine_ls_matrix_type full
_refine_ls_number_parameters 164
_refine_ls_number_reflns 2104
_refine_ls_number_restraints 0
_refine_ls_restrained_S_all 1.016
_refine_ls_R_factor_all 0.0681
_refine_ls_R_factor_gt 0.0335
_refine_ls_shift/su_max 0.000
_refine_ls_shift/su_mean 0.000
_refine_ls_structure_factor_coef Fsqd
_refine_ls_weighting_details 'calc w = 1/[\s^2^(Fo^2^)+(0.0347P)^2^+0.2841P] where P = (Fo^2^+2Fc^2^)/3'
_refine_ls_weighting_scheme calc
_refine_ls_wR_factor_gt 0.0743
_refine_ls_wR_factor_ref 0.0841
_reflns_number_gt 1449
_reflns_number_total 2104
_reflns_threshold_expression I>2\s(I)
_cod_data_source_file dn6195.cif
_cod_data_source_block I
_cod_depositor_comments
;
The following automatic conversions were performed:
'_symmetry_cell_setting' value 'Monoclinic' changed to 'monoclinic'
according to '/home/saulius/struct/CIF-dictionaries/cif_core.dic'
dictionary named 'cif_core.dic' version 2.4.1 from 2010-06-29.

Automatic conversion script
Id: cif_fix_enum 1527 2010-12-29 10:47:43Z saulius 

The following automatic conversions were performed:

'_symmetry_cell_setting' value 'Monoclinic' changed to 'monoclinic'
according to /home/saulius/struct/CIF-dictionaries/cif_core.dic
dictionary named 'cif_core.dic' version 2.4.1 from 2010-06-29.

Automatic conversion script
Id: cif_fix_values 1715 2011-07-08 13:25:40Z adriana 
;
_cod_original_sg_symbol_Hall '-p 2y bc'
_cod_original_sg_symbol_H-M 'P 21/c'
_cod_database_code 2205056
_cod_database_fobs_code 2205056

loop_
_symmetry_equiv_pos_as_xyz
'x, y, z'
'-x, y+1/2, -z+1/2'
'-x, -y, -z'
'x, -y-1/2, z-1/2'

loop_
_atom_site_label
_atom_site_fract_x
_atom_site_fract_y
_atom_site_fract_z
_atom_site_U_iso_or_equiv
_atom_site_adp_type
_atom_site_calc_flag
_atom_site_refinement_flags
_atom_site_occupancy
_atom_site_type_symbol
S1 0.29680(6) 0.07604(7) 0.39013(4) 0.04435(19) Uani d . 1 S
N1 0.45042(17) 0.15671(17) 0.25261(11) 0.0311(4) Uani d . 1 N
N2 0.21187(18) 0.12975(18) 0.19890(13) 0.0382(4) Uani d . 1 N
H2A 0.1166 0.1152 0.1959 0.046 Uiso calc R 1 H
N3 0.26807(18) 0.16429(19) 0.11972(13) 0.0387(4) Uani d . 1 N
N4 0.66003(17) 0.14250(19) 0.11338(12) 0.0335(4) Uani d . 1 N
N5 0.65776(19) 0.0007(2) 0.10175(13) 0.0444(5) Uani d . 1 N
N6 0.89804(18) 0.0800(2) 0.15137(13) 0.0439(5) Uani d . 1 N
C1 0.6894(2) 0.0491(2) 0.33537(16) 0.0413(5) Uani d . 1 C
H1A 0.6515 -0.0375 0.3116 0.050 Uiso calc R 1 H
C2 0.8358(2) 0.0609(3) 0.39097(17) 0.0490(6) Uani d . 1 C
H2B 0.8971 -0.0182 0.4047 0.059 Uiso calc R 1 H
C3 0.8908(2) 0.1894(3) 0.42609(16) 0.0464(6) Uani d . 1 C
H3B 0.9903 0.1975 0.4621 0.056 Uiso calc R 1 H
C4 0.7994(3) 0.3058(3) 0.40817(16) 0.0470(6) Uani d . 1 C
H4A 0.8362 0.3921 0.4334 0.056 Uiso calc R 1 H
C5 0.6523(2) 0.2951(2) 0.35256(15) 0.0394(5) Uani d . 1 C
H5B 0.5897 0.3735 0.3405 0.047 Uiso calc R 1 H
C6 0.6003(2) 0.1671(2) 0.31563(14) 0.0309(5) Uani d . 1 C
C7 0.3182(2) 0.1208(2) 0.28073(15) 0.0326(5) Uani d . 1 C
C8 0.4127(2) 0.1807(2) 0.15455(15) 0.0320(5) Uani d . 1 C
C9 0.5204(2) 0.2240(2) 0.09397(15) 0.0381(5) Uani d . 1 C
H9A 0.4703 0.2138 0.0266 0.046 Uiso calc R 1 H
H9B 0.5456 0.3221 0.1056 0.046 Uiso calc R 1 H
C10 0.8037(2) -0.0299(3) 0.12498(16) 0.0455(6) Uani d . 1 C
H10A 0.8396 -0.1210 0.1233 0.055 Uiso calc R 1 H
C11 0.8027(2) 0.1869(2) 0.14279(15) 0.0387(5) Uani d . 1 C
H11A 0.8314 0.2797 0.1555 0.046 Uiso calc R 1 H

loop_
_atom_site_aniso_label
_atom_site_aniso_U_11
_atom_site_aniso_U_22
_atom_site_aniso_U_33
_atom_site_aniso_U_12
_atom_site_aniso_U_13
_atom_site_aniso_U_23
S1 0.0408(3) 0.0499(4) 0.0454(3) -0.0016(3) 0.0162(3) 0.0007(3)
N1 0.0219(8) 0.0341(10) 0.0369(10) -0.0002(7) 0.0056(7) 0.0005(8)
N2 0.0207(9) 0.0483(11) 0.0464(11) -0.0012(8) 0.0095(8) -0.0007(9)
N3 0.0247(9) 0.0467(11) 0.0441(11) 0.0011(8) 0.0064(8) 0.0023(9)
N4 0.0238(9) 0.0402(11) 0.0367(10) -0.0020(8) 0.0070(7) 0.0013(8)
N5 0.0333(10) 0.0438(13) 0.0554(12) -0.0016(9) 0.0086(9) -0.0036(10)
N6 0.0255(9) 0.0568(13) 0.0498(11) -0.0006(10) 0.0094(8) 0.0003(10)
C1 0.0373(12) 0.0368(14) 0.0477(13) 0.0015(10) 0.0049(10) 0.0043(10)
C2 0.0377(13) 0.0522(16) 0.0530(14) 0.0134(11) 0.0013(11) 0.0109(12)
C3 0.0292(12) 0.0666(18) 0.0393(13) -0.0015(12) -0.0013(10) 0.0084(12)
C4 0.0425(13) 0.0461(15) 0.0475(14) -0.0105(11) 0.0001(11) -0.0021(11)
C5 0.0340(12) 0.0359(13) 0.0453(13) 0.0028(10) 0.0026(10) -0.0001(10)
C6 0.0220(10) 0.0375(13) 0.0329(11) -0.0017(9) 0.0052(8) 0.0031(9)
C7 0.0252(10) 0.0300(11) 0.0429(12) 0.0017(8) 0.0081(9) -0.0033(9)
C8 0.0245(10) 0.0320(12) 0.0389(12) 0.0021(9) 0.0057(9) 0.0015(9)
C9 0.0261(11) 0.0460(14) 0.0416(12) 0.0008(10) 0.0063(9) 0.0071(11)
C10 0.0341(12) 0.0479(14) 0.0547(15) 0.0039(11) 0.0103(11) -0.0029(12)
C11 0.0265(11) 0.0483(14) 0.0415(13) -0.0091(10) 0.0081(10) -0.0014(10)

loop_
_atom_type_symbol
_atom_type_description
_atom_type_scat_dispersion_real
_atom_type_scat_dispersion_imag
_atom_type_scat_source
C C 0.0033 0.0016 'International Tables Vol C Tables 4.2.6.8 and 6.1.1.4'
H H 0.0000 0.0000 'International Tables Vol C Tables 4.2.6.8 and 6.1.1.4'
N N 0.0061 0.0033 'International Tables Vol C Tables 4.2.6.8 and 6.1.1.4'
S S 0.1246 0.1234 'International Tables Vol C Tables 4.2.6.8 and 6.1.1.4'

loop_
_geom_angle_atom_site_label_1
_geom_angle_atom_site_label_2
_geom_angle_atom_site_label_3
_geom_angle
C8 N1 C7 107.60(16)
C8 N1 C6 126.87(16)
C7 N1 C6 125.53(16)
C7 N2 N3 114.10(16)
C7 N2 H2A 123.0
N3 N2 H2A 123.0
C8 N3 N2 103.74(17)
C11 N4 N5 110.01(17)
C11 N4 C9 128.62(19)
N5 N4 C9 121.37(16)
C10 N5 N4 101.71(17)
C11 N6 C10 102.72(17)
C6 C1 C2 119.2(2)
C6 C1 H1A 120.4
C2 C1 H1A 120.4
C3 C2 C1 120.0(2)
C3 C2 H2B 120.0
C1 C2 H2B 120.0
C4 C3 C2 120.2(2)
C4 C3 H3B 119.9
C2 C3 H3B 119.9
C3 C4 C5 120.2(2)
C3 C4 H4A 119.9
C5 C4 H4A 119.9
C6 C5 C4 119.1(2)
C6 C5 H5B 120.5
C4 C5 H5B 120.5
C5 C6 C1 121.27(18)
C5 C6 N1 119.34(18)
C1 C6 N1 119.38(18)
N2 C7 N1 103.08(17)
N2 C7 S1 128.48(16)
N1 C7 S1 128.44(15)
N3 C8 N1 111.45(18)
N3 C8 C9 122.61(19)
N1 C8 C9 125.92(17)
N4 C9 C8 112.81(17)
N4 C9 H9A 109.0
C8 C9 H9A 109.0
N4 C9 H9B 109.0
C8 C9 H9B 109.0
H9A C9 H9B 107.8
N5 C10 N6 115.4(2)
N5 C10 H10A 122.3
N6 C10 H10A 122.3
N6 C11 N4 110.2(2)
N6 C11 H11A 124.9
N4 C11 H11A 124.9

loop_
_geom_bond_atom_site_label_1
_geom_bond_atom_site_label_2
_geom_bond_distance
_geom_bond_publ_flag
S1 C7 1.669(2) yes
N1 C8 1.381(3) yes
N1 C7 1.382(2) yes
N1 C6 1.447(2) yes
N2 C7 1.335(3) yes
N2 N3 1.376(2) yes
N2 H2A 0.8600 ?
N3 C8 1.295(2) yes
N4 C11 1.328(2) yes
N4 N5 1.364(2) yes
N4 C9 1.451(2) yes
N5 C10 1.314(3) yes
N6 C11 1.321(3) yes
N6 C10 1.350(3) yes
C1 C6 1.375(3) ?
C1 C2 1.382(3) ?
C1 H1A 0.9300 ?
C2 C3 1.376(3) ?
C2 H2B 0.9300 ?
C3 C4 1.373(3) ?
C3 H3B 0.9300 ?
C4 C5 1.386(3) ?
C4 H4A 0.9300 ?
C5 C6 1.371(3) ?
C5 H5B 0.9300 ?
C8 C9 1.493(3) ?
C9 H9A 0.9700 ?
C9 H9B 0.9700 ?
C10 H10A 0.9300 ?
C11 H11A 0.9300 ?

loop_
_geom_hbond_atom_site_label_D
_geom_hbond_atom_site_label_H
_geom_hbond_atom_site_label_A
_geom_hbond_site_symmetry_A
_geom_hbond_distance_DH
_geom_hbond_distance_HA
_geom_hbond_distance_DA
_geom_hbond_angle_DHA
_geom_hbond_publ_flag
N2 H2A N6 1_455 0.86 1.96 2.794(2) 164 yes
C1 H1A CG1 2_645 0.93 2.99 3.843(2) 153 yes
C4 H4A CG2 4_566 0.93 2.98 3.395(2) 108 yes
C5 H5B CG1 2_655 0.93 2.83 3.490(2) 129 yes

loop_
_geom_torsion_atom_site_label_1
_geom_torsion_atom_site_label_2
_geom_torsion_atom_site_label_3
_geom_torsion_atom_site_label_4
_geom_torsion
C7 N2 N3 C8 -1.7(2)
C11 N4 N5 C10 -0.5(2)
C9 N4 N5 C10 179.13(18)
C6 C1 C2 C3 0.1(3)
C1 C2 C3 C4 1.7(4)
C2 C3 C4 C5 -1.6(3)
C3 C4 C5 C6 -0.3(3)
C4 C5 C6 C1 2.2(3)
C4 C5 C6 N1 -176.16(19)
C2 C1 C6 C5 -2.1(3)
C2 C1 C6 N1 176.24(19)
C8 N1 C6 C5 84.4(3)
C7 N1 C6 C5 -95.4(2)
C8 N1 C6 C1 -94.0(2)
C7 N1 C6 C1 86.2(2)
N3 N2 C7 N1 2.1(2)
N3 N2 C7 S1 -177.47(15)
C8 N1 C7 N2 -1.7(2)
C6 N1 C7 N2 178.19(17)
C8 N1 C7 S1 177.90(15)
C6 N1 C7 S1 -2.2(3)
N2 N3 C8 N1 0.5(2)
N2 N3 C8 C9 -177.97(18)
C7 N1 C8 N3 0.8(2)
C6 N1 C8 N3 -179.10(18)
C7 N1 C8 C9 179.15(19)
C6 N1 C8 C9 -0.7(3)
C11 N4 C9 C8 -121.0(2)
N5 N4 C9 C8 59.4(3)
N3 C8 C9 N4 -135.4(2)
N1 C8 C9 N4 46.4(3)
N4 N5 C10 N6 0.7(2)
C11 N6 C10 N5 -0.7(3)
C10 N6 C11 N4 0.3(2)
N5 N4 C11 N6 0.2(2)
C9 N4 C11 N6 -179.46(18)

loop_
_cod_related_entry_id
_cod_related_entry_database
_cod_related_entry_code
1 ChemSpider 21129994
